data_1571754
loop_
_publ_author_name
'Swain, Asim'
'Radacki, Krzysztof'
'Braunschweig, Holger'
'Ravat, Prince'

_publ_section_title
;
 Helically twisted nanoribbons <i>via</i> stereospecific annulative
 &#x3c0;-extension reaction employing [7]helicene as a molecular wrench.
;
_journal_issue 30
_journal_name_full 'Chemical science'
_journal_page_first 11737
_journal_page_last 11747
_journal_paper_doi 10.1039/d4sc01814a
_journal_volume 15
_journal_year 2024
_chemical_absolute_configuration unk
_chemical_formula_moiety 'C80 H54, 3(C H2 Cl2)'
_chemical_formula_sum 'C83 H60 Cl6'
_chemical_formula_weight 1270.01
_space_group_crystal_system triclinic
_space_group_IT_number 1
_space_group_name_Hall 'P 1'
_space_group_name_H-M_alt 'P 1'
_atom_sites_solution_hydrogens geom
_atom_sites_solution_primary dual
_atom_sites_solution_secondary difmap
_audit_creation_method 'CIF-fill 1.2z (K.Radacki, 2005-22)'
_audit_update_record
;
2023-12-18 deposited with the CCDC.	2024-05-29 downloaded from the CCDC.
;
_cell_angle_alpha 114.189(3)
_cell_angle_beta 109.595(3)
_cell_angle_gamma 93.418(2)
_cell_formula_units_Z 2
_cell_length_a 14.6922(4)
_cell_length_b 15.4658(4)
_cell_length_c 16.5251(4)
_cell_measurement_reflns_used 10672
_cell_measurement_temperature 100(2)
_cell_measurement_theta_max 69.1630
_cell_measurement_theta_min 3.1690
_cell_volume 3140.92(19)
_computing_cell_refinement 'CrysAlisPro 1.171.42.57a (Rigaku OD, 2022)'
_computing_data_collection 'CrysAlisPro 1.171.42.57a (Rigaku OD, 2022)'
_computing_data_reduction 'CrysAlisPro 1.171.42.57a (Rigaku OD, 2022)'
_computing_molecular_graphics 'ShelXLe (Huebschle et all, 2011)'
_computing_publication_material 'SHELXL-2018/3 (Sheldrick, 2018)'
_computing_structure_refinement 'SHELXL-2018/3 (Sheldrick, 2018)'
_computing_structure_solution 'SHELXT (Sheldrick, 2014)'
_diffrn_ambient_environment N~2~
_diffrn_ambient_temperature 100.01(10)
_diffrn_detector HPA
_diffrn_detector_area_resol_mean 10.0
_diffrn_detector_type 'HyPix Arc150'
_diffrn_measured_fraction_theta_full 0.954
_diffrn_measured_fraction_theta_max 0.900
_diffrn_measurement_details
;
 List of Runs (angles in degrees, time in seconds):
 
   # Type    Start    End  Width  t~exp~   \w     \q     \k     \f   Frames
 --------------------------------------------------------------------------
   1  \w    -81.00 -49.00   0.50    2.00    --  -65.03 -15.00-120.00   64
   2  \w     28.00  98.00   0.50    2.00    --   65.06   0.00  60.00  140
   3  \w     40.00 109.00   0.50    2.00    --   65.06  15.00 120.00  138
   4  \w     28.00  74.00   0.50    2.00    --   65.06 -95.00 120.00   92
   5  \w     36.00 109.00   0.50    2.00    --   65.06  15.00 -30.00  146
   6  \w     29.00  61.00   0.50    2.00    --   65.06 -95.00 150.00   64
   7  \w     30.00  69.00   0.50    2.00    --   65.06 -95.00   0.00   78
   8  \w     31.00  57.00   0.50    2.00    --   65.06 -95.00 -90.00   52
   9  \w     61.00  92.00   0.50    2.00    --   65.06-126.00 -90.00   62
  10  \w     28.00  61.00   0.50    2.00    --   65.06 -95.00-150.00   66
  11  \w     39.00  92.00   0.50    2.00    --   65.06-126.00  90.00  106
  12  \w     24.00  51.00   0.50    2.00    --   65.06-126.00 -90.00   54
  13  \w     59.00 108.00   0.50    2.00    --   65.06  15.00-120.00   98
  14  \w     36.00  70.00   0.50    2.00    --   71.48 -95.00  60.00   68
  15  \w   -102.00 -59.00   0.50    2.00    --  -73.64 126.00-150.00   86
  16  \w    -81.00 -48.00   0.50    2.00    --  -73.64 -15.00 -60.00   66
  17  \w   -110.00 -83.00   0.50    2.00    --  -73.64 -15.00 -60.00   54
  18  \w    -59.00 -30.00   0.50    2.00    --  -73.64 126.00  60.00   58
  19  \w   -102.00 -66.00   0.50    2.00    --  -73.64 126.00  60.00   72
  20  \w   -101.00 -35.00   0.50    2.00    --  -73.64 126.00-120.00  132
  21  \w   -101.00 -34.00   0.50    2.00    --  -75.71 126.00-180.00  134
  22  \w   -118.00 -74.00   0.50    2.00    --  -75.71-126.00 120.00   88
  23  \w    -89.00 -33.00   0.50    2.00    --  -75.71 126.00 -30.00  112
  24  \w   -117.00 -77.00   0.50    2.00    --  -75.71-126.00 -90.00   80
  25  \w   -120.00 -46.00   0.50    2.00    --  -75.71 -15.00  60.00  148
  26  \w   -115.00-112.50   0.50    2.00    --  -75.71-126.00  60.00    5

;
_diffrn_measurement_device 'four-circle diffractometer'
_diffrn_measurement_device_type 'Rigaku XtaLAB Synergy-R'
_diffrn_measurement_method '\w scans'
_diffrn_radiation_monochromator 'multi-layer mirror'
_diffrn_radiation_type CuK\a
_diffrn_radiation_wavelength 1.54184
_diffrn_reflns_av_unetI/netI 0.0373
_diffrn_reflns_Laue_measured_fraction_full 0.954
_diffrn_reflns_Laue_measured_fraction_max 0.900
_diffrn_reflns_limit_h_max 18
_diffrn_reflns_limit_h_min -18
_diffrn_reflns_limit_k_max 18
_diffrn_reflns_limit_k_min -18
_diffrn_reflns_limit_l_max 20
_diffrn_reflns_limit_l_min -19
_diffrn_reflns_number 31564
_diffrn_reflns_point_group_measured_fraction_full 0.681
_diffrn_reflns_point_group_measured_fraction_max 0.636
_diffrn_reflns_theta_full 67.684
_diffrn_reflns_theta_max 73.493
_diffrn_reflns_theta_min 3.191
_diffrn_source 'rotating-anode X-ray tube'
_diffrn_source_type 'PhotonJet R X-ray Source'
_exptl_absorpt_coefficient_mu 2.862
_exptl_absorpt_correction_T_max 1.00000
_exptl_absorpt_correction_T_min 0.64500
_exptl_absorpt_correction_type multi-scan
_exptl_absorpt_process_details
;
CrysAlisPro 1.171.42.57a (Rigaku Oxford Diffraction, 2022) Empirical 
absorption correction using spherical harmonics, implemented in SCALE3 
ABSPACK scaling algorithm.
;
_exptl_crystal_colour 'clear yellow'
_exptl_crystal_density_diffrn 1.343
_exptl_crystal_description plate
_exptl_crystal_F_000 1320
_exptl_crystal_size_max 0.181
_exptl_crystal_size_mid 0.110
_exptl_crystal_size_min 0.024
_refine_diff_density_max 0.831
_refine_diff_density_min -0.807
_refine_diff_density_rms 0.104
_refine_ls_abs_structure_details
;
 Classical Flack method preferred over Parsons because s.u. lower.
;
_refine_ls_abs_structure_Flack 0.003(19)
_refine_ls_extinction_method none
_refine_ls_goodness_of_fit_ref 1.052
_refine_ls_hydrogen_treatment constr
_refine_ls_matrix_type full
_refine_ls_number_parameters 1648
_refine_ls_number_reflns 31564
_refine_ls_number_restraints 235
_refine_ls_restrained_S_all 1.059
_refine_ls_R_factor_all 0.1143
_refine_ls_R_factor_gt 0.0936
_refine_ls_shift/su_max 0.000
_refine_ls_shift/su_mean 0.000
_refine_ls_structure_factor_coef Fsqd
_refine_ls_weighting_details 'w=1/[\s^2^(Fo^2^)+(0.2000P)^2^] where P=(Fo^2^+2Fc^2^)/3'
_refine_ls_weighting_scheme calc
_refine_ls_wR_factor_gt 0.2424
_refine_ls_wR_factor_ref 0.2691
_reflns_Friedel_coverage 0.414
_reflns_Friedel_fraction_full 0.408
_reflns_Friedel_fraction_max 0.372
_reflns_number_gt 24246
_reflns_number_total 31564
_reflns_threshold_expression 'I > 2\s(I)'
_twin_dimensionality triperiodic
_twin_formation_mechanism gt
_twin_morphology polysynthetic
_twin_special_details
;
 Component 2 rotated by 179.8918\% around [-0.01 0.90 -0.44] (reciprocal) or 
 [0.04 1.00 -0.04] (direct)
;
_cod_data_source_file d4sc01814a3.cif
_cod_data_source_block KR1104
_cod_depositor_comments 'Adding full bibliography for 1571753--1571754.cif.'
_cod_original_cell_volume 3140.90(17)
_cod_database_code 1571754
_shelx_shelxl_version_number 2018/3
_shelx_space_group_comment
;
The symmetry employed for this shelxl refinement is uniquely defined
by the following loop, which should always be used as a source of
symmetry information in preference to the above space-group names.
They are only intended as comments.
;
_shelx_estimated_absorpt_t_min 0.625
_shelx_estimated_absorpt_t_max 0.934

loop_
_space_group_symop_operation_xyz
'x, y, z'

loop_
_atom_site_label
_atom_site_type_symbol
_atom_site_fract_x
_atom_site_fract_y
_atom_site_fract_z
_atom_site_U_iso_or_equiv
_atom_site_adp_type
_atom_site_occupancy
_atom_site_site_symmetry_order
_atom_site_calc_flag
_atom_site_refinement_flags_posn
_atom_site_refinement_flags_adp
_atom_site_refinement_flags_occupancy
_atom_site_disorder_assembly
_atom_site_disorder_group
C1_1 C 0.7322(7) 0.6666(8) 0.3185(7) 0.038(2) Uani 1 1 d . . . . .
H1_1 H 0.704586 0.610995 0.320876 0.046 Uiso 1 1 calc R U . . .
C2_1 C 0.8300(7) 0.7120(9) 0.3736(8) 0.043(3) Uani 1 1 d . . . . .
H2_1 H 0.869480 0.687583 0.414191 0.052 Uiso 1 1 calc R U . . .
C3_1 C 0.8727(8) 0.7926(10) 0.3714(9) 0.050(3) Uani 1 1 d . . . . .
H3_1 H 0.941286 0.821707 0.409127 0.061 Uiso 1 1 calc R U . . .
C4_1 C 0.8165(8) 0.8312(8) 0.3150(9) 0.044(3) Uani 1 1 d . . . . .
H4_1 H 0.845335 0.888913 0.316833 0.053 Uiso 1 1 calc R U . . .
C5_1 C 0.7154(8) 0.7840(8) 0.2543(8) 0.040(2) Uani 1 1 d . . . . .
C6_1 C 0.6587(8) 0.8141(9) 0.1833(8) 0.043(3) Uani 1 1 d . . . . .
H6_1 H 0.683771 0.874321 0.187218 0.052 Uiso 1 1 calc R U . . .
C7_1 C 0.5729(7) 0.7586(8) 0.1139(8) 0.038(2) Uani 1 1 d . . . . .
H7_1 H 0.539922 0.775583 0.064247 0.045 Uiso 1 1 calc R U . . .
C8_1 C 0.5293(7) 0.6730(8) 0.1129(8) 0.037(2) Uani 1 1 d . . . . .
C9_1 C 0.4456(7) 0.6021(9) 0.0303(9) 0.041(2) Uani 1 1 d . . . . .
H9_1 H 0.418033 0.613963 -0.023979 0.049 Uiso 1 1 calc R U . . .
C10_1 C 0.4058(7) 0.5220(8) 0.0267(8) 0.035(2) Uani 1 1 d . . . . .
H10_1 H 0.357765 0.473032 -0.033028 0.042 Uiso 1 1 calc R U . . .
C11_1 C 0.4328(7) 0.5061(8) 0.1106(7) 0.035(2) Uani 1 1 d . . . . .
C12_1 C 0.3917(7) 0.4175(8) 0.1080(8) 0.035(2) Uani 1 1 d . . . . .
C13_1 C 0.2994(7) 0.3475(8) 0.0322(7) 0.031(2) Uani 1 1 d . . . . .
C14_1 C 0.2262(7) 0.3722(8) -0.0277(8) 0.034(2) Uani 1 1 d . . . . .
H14_1 H 0.234914 0.437694 -0.017628 0.041 Uiso 1 1 calc R U . . .
C15_1 C 0.1411(7) 0.3053(8) -0.1012(8) 0.036(2) Uani 1 1 d . . . . .
C16_1 C 0.1240(7) 0.2123(8) -0.1101(8) 0.034(2) Uani 1 1 d . . . . .
H16_1 H 0.066751 0.165419 -0.161935 0.041 Uiso 1 1 calc R U . . .
C17_1 C 0.1876(7) 0.1856(8) -0.0461(8) 0.036(2) Uani 1 1 d . . . . .
C18_1 C 0.1712(7) 0.0884(8) -0.0538(8) 0.037(2) Uani 1 1 d . . . . .
C19_1 C 0.0734(8) 0.0267(8) -0.0956(8) 0.038(2) Uani 1 1 d . . . . .
C20_1 C -0.0127(7) 0.0650(8) -0.1029(9) 0.041(3) Uani 1 1 d . . . . .
H20_1 H -0.007323 0.132118 -0.086649 0.050 Uiso 1 1 calc R U . . .
C21_1 C -0.1025(8) 0.0077(9) -0.1325(9) 0.045(3) Uani 1 1 d . . . . .
H21_1 H -0.159749 0.033932 -0.142494 0.054 Uiso 1 1 calc R U . . .
C22_1 C -0.1128(8) -0.0895(8) -0.1489(8) 0.039(2) Uani 1 1 d . . . . .
C23_1 C -0.2080(8) -0.1484(8) -0.1799(8) 0.040(2) Uani 1 1 d . . . . .
H23_1 H -0.264751 -0.122338 -0.194781 0.048 Uiso 1 1 calc R U . . .
C24_1 C -0.2208(8) -0.2388(9) -0.1891(9) 0.045(3) Uani 1 1 d . . . . .
H24_1 H -0.285770 -0.278241 -0.216646 0.054 Uiso 1 1 calc R U . . .
C25_1 C -0.1336(8) -0.2768(9) -0.1562(8) 0.046(3) Uani 1 1 d . . . . .
C26_1 C -0.1453(8) -0.3645(9) -0.1508(9) 0.048(3) Uani 1 1 d . . . . .
H26_1 H -0.210103 -0.402640 -0.174188 0.058 Uiso 1 1 calc R U . . .
C27_1 C -0.0666(9) -0.3950(9) -0.1133(10) 0.053(3) Uani 1 1 d . . . . .
H27_1 H -0.075076 -0.454722 -0.109998 0.063 Uiso 1 1 calc R U . . .
C28_1 C 0.0299(9) -0.3382(9) -0.0782(9) 0.047(3) Uani 1 1 d . . . . .
H28_1 H 0.086156 -0.360237 -0.051981 0.057 Uiso 1 1 calc R U . . .
C29_1 C 0.0427(8) -0.2522(8) -0.0818(8) 0.041(2) Uani 1 1 d . . . . .
H29_1 H 0.107834 -0.212910 -0.053983 0.049 Uiso 1 1 calc R U . . .
C30_1 C -0.0390(7) -0.2203(8) -0.1261(8) 0.037(2) Uani 1 1 d . . . . .
C31_1 C -0.0297(7) -0.1279(8) -0.1320(8) 0.036(2) Uani 1 1 d . . . . .
C32_1 C 0.0630(8) -0.0741(8) -0.1182(8) 0.039(2) Uani 1 1 d . . . . .
C33_1 C 0.1489(7) -0.1139(8) -0.1267(7) 0.035(2) Uani 1 1 d . . . . .
C34_1 C 0.1406(7) -0.2122(8) -0.1945(8) 0.035(2) Uani 1 1 d . . . . .
C35_1 C 0.0522(8) -0.2738(9) -0.2814(8) 0.041(2) Uani 1 1 d . . . . .
C36_1 C -0.0267(8) -0.2331(9) -0.3218(8) 0.044(3) Uani 1 1 d . . . . .
H36_1 H -0.021306 -0.164799 -0.291102 0.052 Uiso 1 1 calc R U . . .
C37_1 C -0.1100(8) -0.2922(10) -0.4047(8) 0.049(3) Uani 1 1 d . . . . .
H37_1 H -0.161076 -0.265169 -0.431729 0.059 Uiso 1 1 calc R U . . .
C38_1 C -0.1167(9) -0.3941(11) -0.4481(10) 0.061(4) Uani 1 1 d . . . . .
H38_1 H -0.174256 -0.435896 -0.503536 0.074 Uiso 1 1 calc R U . . .
C39_1 C -0.0434(9) -0.4323(10) -0.4124(10) 0.056(3) Uani 1 1 d . . . . .
H39_1 H -0.050316 -0.500871 -0.442405 0.067 Uiso 1 1 calc R U . . .
C40_1 C 0.0446(8) -0.3723(8) -0.3305(9) 0.043(3) Uani 1 1 d . . . . .
C41_1 C 0.1260(8) -0.4142(8) -0.3021(9) 0.048(3) Uani 1 1 d . . . . .
H41_1 H 0.118627 -0.482814 -0.331979 0.058 Uiso 1 1 calc R U . . .
C42_1 C 0.2155(9) -0.3537(8) -0.2306(9) 0.047(3) Uani 1 1 d . . . . .
H42_1 H 0.271796 -0.380538 -0.216009 0.056 Uiso 1 1 calc R U . . .
C43_1 C 0.2249(8) -0.2519(8) -0.1784(8) 0.039(2) Uani 1 1 d . . . . .
C44_1 C 0.3184(8) -0.1905(8) -0.1108(8) 0.038(2) Uani 1 1 d . . . . .
H44_1 H 0.375534 -0.216795 -0.099982 0.045 Uiso 1 1 calc R U . . .
C45_1 C 0.3263(7) -0.0943(8) -0.0615(8) 0.039(2) Uani 1 1 d . . . . .
H45_1 H 0.390677 -0.052643 -0.022775 0.046 Uiso 1 1 calc R U . . .
C46_1 C 0.2433(7) -0.0527(8) -0.0649(8) 0.035(2) Uani 1 1 d . . . . .
C47_1 C 0.2543(7) 0.0526(8) -0.0158(8) 0.037(2) Uani 1 1 d . . . . .
C48_1 C 0.3422(7) 0.1238(8) 0.0634(8) 0.039(2) Uani 1 1 d . . . . .
C49_1 C 0.4136(8) 0.0989(8) 0.1269(8) 0.040(2) Uani 1 1 d . . . . .
H49_1 H 0.403959 0.033435 0.117005 0.047 Uiso 1 1 calc R U . . .
C50_1 C 0.4968(7) 0.1660(9) 0.2028(8) 0.039(2) Uani 1 1 d . . . . .
C51_1 C 0.5066(8) 0.2636(8) 0.2195(8) 0.040(2) Uani 1 1 d . . . . .
H51_1 H 0.564630 0.310075 0.270475 0.048 Uiso 1 1 calc R U . . .
C52_1 C 0.4367(7) 0.2950(8) 0.1659(7) 0.036(2) Uani 1 1 d . . . . .
C53_1 C 0.4455(7) 0.3940(7) 0.1827(8) 0.034(2) Uani 1 1 d . . . . .
C54_1 C 0.5055(7) 0.4774(8) 0.2771(7) 0.034(2) Uani 1 1 d . . . . .
C55_1 C 0.5293(8) 0.4676(8) 0.3648(8) 0.039(2) Uani 1 1 d . . . . .
H55_1 H 0.510485 0.405857 0.361127 0.047 Uiso 1 1 calc R U . . .
C56_1 C 0.5777(7) 0.5447(8) 0.4507(8) 0.037(2) Uani 1 1 d . . . . .
H56_1 H 0.601710 0.534557 0.506342 0.044 Uiso 1 1 calc R U . . .
C57_1 C 0.5946(7) 0.6408(8) 0.4625(8) 0.038(2) Uani 1 1 d . . . . .
C58_1 C 0.6424(7) 0.7223(9) 0.5549(8) 0.041(2) Uani 1 1 d . . . . .
H58_1 H 0.667720 0.711852 0.610317 0.049 Uiso 1 1 calc R U . . .
C59_1 C 0.6525(8) 0.8124(9) 0.5660(8) 0.045(3) Uani 1 1 d . . . . .
H59_1 H 0.691341 0.864606 0.628025 0.054 Uiso 1 1 calc R U . . .
C60_1 C 0.6061(8) 0.8335(8) 0.4865(8) 0.040(2) Uani 1 1 d . . . . .
C61_1 C 0.6067(9) 0.9287(9) 0.5012(10) 0.050(3) Uani 1 1 d . . . . .
H61_1 H 0.645702 0.980844 0.563209 0.059 Uiso 1 1 calc R U . . .
C62_1 C 0.5520(9) 0.9494(10) 0.4278(10) 0.050(3) Uani 1 1 d . . . . .
H62_1 H 0.553895 1.014734 0.438129 0.060 Uiso 1 1 calc R U . . .
C63_1 C 0.4950(8) 0.8727(9) 0.3397(9) 0.046(3) Uani 1 1 d . . . . .
H63_1 H 0.455182 0.885525 0.289098 0.055 Uiso 1 1 calc R U . . .
C64_1 C 0.4936(7) 0.7768(8) 0.3224(8) 0.037(2) Uani 1 1 d . . . . .
H64_1 H 0.450444 0.725915 0.261171 0.045 Uiso 1 1 calc R U . . .
C65_1 C 0.5534(7) 0.7531(8) 0.3916(8) 0.038(2) Uani 1 1 d . . . . .
C66_1 C 0.5566(7) 0.6552(8) 0.3773(8) 0.035(2) Uani 1 1 d . . . . .
C67_1 C 0.5247(7) 0.5714(8) 0.2836(7) 0.033(2) Uani 1 1 d . . . . .
C68_1 C 0.5111(7) 0.5766(7) 0.1954(8) 0.033(2) Uani 1 1 d . . . . .
C69_1 C 0.5688(7) 0.6514(7) 0.1909(8) 0.034(2) Uani 1 1 d . . . . .
C70_1 C 0.6721(7) 0.7020(8) 0.2581(7) 0.032(2) Uani 1 1 d . . . . .
C71_1 C 0.2818(7) 0.2528(8) 0.0247(7) 0.036(2) Uani 1 1 d . . . . .
C72_1 C 0.3531(7) 0.2224(8) 0.0840(8) 0.035(2) Uani 1 1 d . . . . .
C73_1 C 0.0677(7) 0.3341(8) -0.1727(9) 0.039(2) Uani 1 1 d . . . . .
C74_1 C 0.0963(9) 0.4395(9) -0.1491(10) 0.051(3) Uani 1 1 d . . . . .
H74A_1 H 0.046772 0.453050 -0.196649 0.076 Uiso 1 1 calc R U . . .
H74B_1 H 0.161471 0.452705 -0.150922 0.076 Uiso 1 1 calc R U . . .
H74C_1 H 0.099253 0.481202 -0.084455 0.076 Uiso 1 1 calc R U . . .
C75_1 C -0.0358(7) 0.3147(10) -0.1707(9) 0.046(3) Uani 1 1 d . . . . .
H75A_1 H -0.085553 0.322057 -0.222944 0.068 Uiso 1 1 calc R U . . .
H75B_1 H -0.034995 0.361395 -0.108465 0.068 Uiso 1 1 calc R U . . .
H75C_1 H -0.052517 0.248328 -0.179301 0.068 Uiso 1 1 calc R U . . .
C76_1 C 0.0644(8) 0.2714(9) -0.2718(8) 0.045(3) Uani 1 1 d . . . . .
H76A_1 H 0.011302 0.281209 -0.319862 0.068 Uiso 1 1 calc R U . . .
H76B_1 H 0.051705 0.202824 -0.285753 0.068 Uiso 1 1 calc R U . . .
H76C_1 H 0.128194 0.289418 -0.274242 0.068 Uiso 1 1 calc R U . . .
C77_1 C 0.5759(8) 0.1385(9) 0.2735(9) 0.044(3) Uani 1 1 d . . . . .
C78_1 C 0.5630(9) 0.0293(9) 0.2349(9) 0.053(3) Uani 1 1 d . . . . .
H78A_1 H 0.615990 0.015102 0.279145 0.080 Uiso 1 1 calc R U . . .
H78B_1 H 0.566181 0.001395 0.171145 0.080 Uiso 1 1 calc R U . . .
H78C_1 H 0.498444 0.000814 0.229288 0.080 Uiso 1 1 calc R U . . .
C79_1 C 0.5662(10) 0.1815(10) 0.3695(9) 0.052(3) Uani 1 1 d . . . . .
H79A_1 H 0.620800 0.172371 0.416950 0.078 Uiso 1 1 calc R U . . .
H79B_1 H 0.502741 0.148758 0.362308 0.078 Uiso 1 1 calc R U . . .
H79C_1 H 0.568835 0.251184 0.391507 0.078 Uiso 1 1 calc R U . . .
C80_1 C 0.6795(8) 0.1797(10) 0.2876(11) 0.054(3) Uani 1 1 d . . . . .
H80A_1 H 0.728635 0.166058 0.335326 0.081 Uiso 1 1 calc R U . . .
H80B_1 H 0.689574 0.250206 0.310460 0.081 Uiso 1 1 calc R U . . .
H80C_1 H 0.687162 0.149267 0.225996 0.081 Uiso 1 1 calc R U . . .
C1_2 C 0.2576(7) 0.8625(8) 0.6843(8) 0.037(2) Uani 1 1 d . . . . .
H1_2 H 0.285741 0.808279 0.682327 0.045 Uiso 1 1 calc R U . . .
C2_2 C 0.1607(8) 0.8483(9) 0.6265(8) 0.043(3) Uani 1 1 d . . . . .
H2_2 H 0.121255 0.783872 0.584964 0.051 Uiso 1 1 calc R U . . .
C3_2 C 0.1186(8) 0.9278(10) 0.6279(9) 0.046(3) Uani 1 1 d . . . . .
H3_2 H 0.051737 0.916236 0.585523 0.055 Uiso 1 1 calc R U . . .
C4_2 C 0.1712(8) 1.0203(10) 0.6882(9) 0.048(3) Uani 1 1 d . . . . .
H4_2 H 0.141123 1.073193 0.689034 0.058 Uiso 1 1 calc R U . . .
C5_2 C 0.2737(7) 1.0383(8) 0.7515(8) 0.036(2) Uani 1 1 d . . . . .
C6_2 C 0.3245(8) 1.1345(8) 0.8219(8) 0.043(3) Uani 1 1 d . . . . .
H6_2 H 0.296679 1.187370 0.818445 0.052 Uiso 1 1 calc R U . . .
C7_2 C 0.4125(8) 1.1523(8) 0.8944(8) 0.042(3) Uani 1 1 d . . . . .
H7_2 H 0.443900 1.216839 0.944062 0.050 Uiso 1 1 calc R U . . .
C8_2 C 0.4578(7) 1.0740(8) 0.8960(8) 0.038(2) Uani 1 1 d . . . . .
C9_2 C 0.5398(8) 1.0888(9) 0.9800(9) 0.046(3) Uani 1 1 d . . . . .
H9_2 H 0.565919 1.151355 1.034323 0.056 Uiso 1 1 calc R U . . .
C10_2 C 0.5814(8) 1.0113(8) 0.9822(8) 0.040(2) Uani 1 1 d . . . . .
H10_2 H 0.628495 1.019128 1.041911 0.048 Uiso 1 1 calc R U . . .
C11_2 C 0.5563(7) 0.9199(8) 0.8982(8) 0.035(2) Uani 1 1 d . . . . .
C12_2 C 0.5955(7) 0.8390(7) 0.9002(8) 0.030(2) Uani 1 1 d . . . . .
C13_2 C 0.6893(7) 0.8482(8) 0.9798(7) 0.035(2) Uani 1 1 d . . . . .
C14_2 C 0.7596(7) 0.9354(8) 1.0342(8) 0.034(2) Uani 1 1 d . . . . .
H14_2 H 0.748136 0.989176 1.021432 0.041 Uiso 1 1 calc R U . . .
C15_2 C 0.8495(8) 0.9449(8) 1.1096(8) 0.038(2) Uani 1 1 d . . . . .
C16_2 C 0.8655(7) 0.8634(8) 1.1220(8) 0.036(2) Uani 1 1 d . . . . .
H16_2 H 0.921779 0.870504 1.175851 0.043 Uiso 1 1 calc R U . . .
C17_2 C 0.8021(7) 0.7694(8) 1.0585(8) 0.035(2) Uani 1 1 d . . . . .
C18_2 C 0.8207(8) 0.6835(8) 1.0692(8) 0.037(2) Uani 1 1 d . . . . .
C19_2 C 0.9201(7) 0.6715(7) 1.1122(8) 0.036(2) Uani 1 1 d . . . . .
C20_2 C 1.0057(7) 0.7323(9) 1.1259(8) 0.040(2) Uani 1 1 d . . . . .
H20_2 H 0.999220 0.786344 1.112549 0.048 Uiso 1 1 calc R U . . .
C21_2 C 1.0968(7) 0.7142(8) 1.1579(8) 0.042(3) Uani 1 1 d . . . . .
H21_2 H 1.154307 0.760821 1.176231 0.051 Uiso 1 1 calc R U . . .
C22_2 C 1.1071(7) 0.6260(8) 1.1643(7) 0.035(2) Uani 1 1 d . . . . .
C23_2 C 1.2067(7) 0.6090(9) 1.1953(7) 0.039(2) Uani 1 1 d . . . . .
H23_2 H 1.262911 0.656220 1.211905 0.047 Uiso 1 1 calc R U . . .
C24_2 C 1.2177(8) 0.5258(9) 1.2000(8) 0.043(3) Uani 1 1 d . . . . .
H24_2 H 1.282761 0.518117 1.227612 0.051 Uiso 1 1 calc R U . . .
C25_2 C 1.1354(7) 0.4483(9) 1.1652(8) 0.039(2) Uani 1 1 d . . . . .
C26_2 C 1.1479(8) 0.3565(9) 1.1587(8) 0.041(3) Uani 1 1 d . . . . .
H26_2 H 1.213175 0.347371 1.182485 0.049 Uiso 1 1 calc R U . . .
C27_2 C 1.0691(8) 0.2802(9) 1.1191(9) 0.044(3) Uani 1 1 d . . . . .
H27_2 H 1.079022 0.220166 1.119345 0.053 Uiso 1 1 calc R U . . .
C28_2 C 0.9724(8) 0.2917(8) 1.0777(9) 0.042(3) Uani 1 1 d . . . . .
H28_2 H 0.917000 0.237955 1.045437 0.051 Uiso 1 1 calc R U . . .
C29_2 C 0.9590(7) 0.3805(8) 1.0845(8) 0.034(2) Uani 1 1 d . . . . .
H29_2 H 0.893394 0.386233 1.055358 0.041 Uiso 1 1 calc R U . . .
C30_2 C 1.0350(7) 0.4627(8) 1.1311(7) 0.034(2) Uani 1 1 d . . . . .
C31_2 C 1.0237(7) 0.5580(8) 1.1421(7) 0.033(2) Uani 1 1 d . . . . .
C32_2 C 0.9298(7) 0.5897(7) 1.1288(7) 0.032(2) Uani 1 1 d . . . . .
C33_2 C 0.8460(7) 0.5425(7) 1.1366(7) 0.031(2) Uani 1 1 d . . . . .
C34_2 C 0.8532(7) 0.4972(8) 1.1981(7) 0.033(2) Uani 1 1 d . . . . .
C35_2 C 0.9448(7) 0.5162(9) 1.2835(8) 0.039(2) Uani 1 1 d . . . . .
C36_2 C 1.0209(8) 0.6039(9) 1.3307(8) 0.043(3) Uani 1 1 d . . . . .
H36_2 H 1.013670 0.651161 1.307577 0.051 Uiso 1 1 calc R U . . .
C37_2 C 1.1037(8) 0.6191(10) 1.4089(9) 0.051(3) Uani 1 1 d . . . . .
H37_2 H 1.154577 0.676492 1.439311 0.061 Uiso 1 1 calc R U . . .
C38_2 C 1.1139(10) 0.5517(13) 1.4441(10) 0.066(4) Uani 1 1 d . . . . .
H38_2 H 1.173962 0.561161 1.495605 0.079 Uiso 1 1 calc R U . . .
C39_2 C 1.0401(9) 0.4722(12) 1.4069(10) 0.059(4) Uani 1 1 d . . . . .
H39_2 H 1.046885 0.429244 1.435185 0.071 Uiso 1 1 calc R U . . .
C40_2 C 0.9519(8) 0.4531(9) 1.3247(9) 0.045(3) Uani 1 1 d . . . . .
C41_2 C 0.8690(8) 0.3779(9) 1.2945(9) 0.046(3) Uani 1 1 d . . . . .
H41_2 H 0.875530 0.333276 1.320813 0.055 Uiso 1 1 calc R U . . .
C42_2 C 0.7794(8) 0.3708(8) 1.2267(9) 0.043(3) Uani 1 1 d . . . . .
H42_2 H 0.722604 0.324423 1.210293 0.052 Uiso 1 1 calc R U . . .
C43_2 C 0.7708(8) 0.4322(8) 1.1805(8) 0.037(2) Uani 1 1 d . . . . .
C44_2 C 0.6754(7) 0.4274(8) 1.1137(8) 0.038(2) Uani 1 1 d . . . . .
H44_2 H 0.618144 0.383878 1.100950 0.046 Uiso 1 1 calc R U . . .
C45_2 C 0.6670(7) 0.4837(8) 1.0696(8) 0.036(2) Uani 1 1 d . . . . .
H45_2 H 0.602504 0.486829 1.033813 0.044 Uiso 1 1 calc R U . . .
C46_2 C 0.7516(7) 0.5398(7) 1.0740(7) 0.031(2) Uani 1 1 d . . . . .
C47_2 C 0.7418(7) 0.6042(8) 1.0300(8) 0.035(2) Uani 1 1 d . . . . .
C48_2 C 0.6517(8) 0.5927(8) 0.9478(8) 0.037(2) Uani 1 1 d . . . . .
C49_2 C 0.5823(7) 0.5033(7) 0.8847(8) 0.034(2) Uani 1 1 d . . . . .
H49_2 H 0.593504 0.447784 0.894372 0.041 Uiso 1 1 calc R U . . .
C50_2 C 0.4972(7) 0.4939(8) 0.8081(8) 0.037(2) Uani 1 1 d . . . . .
C51_2 C 0.4858(7) 0.5734(8) 0.7909(8) 0.036(2) Uani 1 1 d . . . . .
H51_2 H 0.427130 0.567618 0.739912 0.043 Uiso 1 1 calc R U . . .
C52_2 C 0.5565(7) 0.6623(7) 0.8448(8) 0.033(2) Uani 1 1 d . . . . .
C53_2 C 0.5447(7) 0.7453(8) 0.8265(7) 0.032(2) Uani 1 1 d . . . . .
C54_2 C 0.4860(7) 0.7393(8) 0.7319(8) 0.035(2) Uani 1 1 d . . . . .
C55_2 C 0.4624(7) 0.6503(8) 0.6465(8) 0.039(2) Uani 1 1 d . . . . .
H55_2 H 0.481199 0.594058 0.650789 0.047 Uiso 1 1 calc R U . . .
C56_2 C 0.4123(7) 0.6464(8) 0.5581(7) 0.036(2) Uani 1 1 d . . . . .
H56_2 H 0.387329 0.585024 0.502133 0.043 Uiso 1 1 calc R U . . .
C57_2 C 0.3973(7) 0.7299(8) 0.5488(8) 0.038(2) Uani 1 1 d . . . . .
C58_2 C 0.3451(7) 0.7220(9) 0.4541(8) 0.042(3) Uani 1 1 d . . . . .
H58_2 H 0.319574 0.659731 0.399286 0.050 Uiso 1 1 calc R U . . .
C59_2 C 0.3322(8) 0.8039(9) 0.4428(8) 0.044(3) Uani 1 1 d . . . . .
H59_2 H 0.291501 0.797482 0.381302 0.053 Uiso 1 1 calc R U . . .
C60_2 C 0.3789(7) 0.8992(8) 0.5220(8) 0.038(2) Uani 1 1 d . . . . .
C61_2 C 0.3792(8) 0.9818(10) 0.5085(9) 0.048(3) Uani 1 1 d . . . . .
H61_2 H 0.339949 0.975752 0.446751 0.058 Uiso 1 1 calc R U . . .
C62_2 C 0.4329(8) 1.0701(9) 0.5795(9) 0.048(3) Uani 1 1 d . . . . .
H62_2 H 0.428791 1.125869 0.568885 0.057 Uiso 1 1 calc R U . . .
C63_2 C 0.4946(8) 1.0791(8) 0.6685(9) 0.043(3) Uani 1 1 d . . . . .
H63_2 H 0.536098 1.140508 0.718021 0.052 Uiso 1 1 calc R U . . .
C64_2 C 0.4950(8) 1.0001(8) 0.6840(8) 0.039(2) Uani 1 1 d . . . . .
H64_2 H 0.538594 1.007537 0.745014 0.047 Uiso 1 1 calc R U . . .
C65_2 C 0.4345(7) 0.9073(8) 0.6152(7) 0.034(2) Uani 1 1 d . . . . .
C66_2 C 0.4320(7) 0.8205(8) 0.6301(8) 0.033(2) Uani 1 1 d . . . . .
C67_2 C 0.4658(7) 0.8232(8) 0.7241(8) 0.036(2) Uani 1 1 d . . . . .
C68_2 C 0.4771(7) 0.9082(7) 0.8119(7) 0.033(2) Uani 1 1 d . . . . .
C69_2 C 0.4187(8) 0.9785(8) 0.8169(8) 0.036(2) Uani 1 1 d . . . . .
C70_2 C 0.3168(7) 0.9599(8) 0.7479(8) 0.036(2) Uani 1 1 d . . . . .
C71_2 C 0.7087(7) 0.7644(8) 0.9875(8) 0.035(2) Uani 1 1 d . . . . .
C72_2 C 0.6390(7) 0.6734(8) 0.9270(8) 0.035(2) Uani 1 1 d . . . . .
C73_2 C 0.9245(8) 1.0402(8) 1.1732(9) 0.044(3) Uani 1 1 d . . . . .
C74_2 C 0.8956(10) 1.1213(10) 1.1452(11) 0.064(4) Uani 1 1 d . . . . .
H74A_2 H 0.937127 1.184568 1.197721 0.095 Uiso 1 1 calc R U . . .
H74B_2 H 0.825637 1.121012 1.133972 0.095 Uiso 1 1 calc R U . . .
H74C_2 H 0.905473 1.109933 1.086243 0.095 Uiso 1 1 calc R U . . .
C75_2 C 1.0233(9) 1.0282(10) 1.1683(13) 0.068(4) Uani 1 1 d . . . . .
H75A_2 H 1.073012 1.089353 1.214016 0.102 Uiso 1 1 calc R U . . .
H75B_2 H 1.018467 1.011127 1.102713 0.102 Uiso 1 1 calc R U . . .
H75C_2 H 1.043078 0.976261 1.184920 0.102 Uiso 1 1 calc R U . . .
C76_2 C 0.9315(11) 1.0734(10) 1.2759(10) 0.061(3) Uani 1 1 d . . . . .
H76A_2 H 0.984549 1.132410 1.319883 0.091 Uiso 1 1 calc R U . . .
H76B_2 H 0.946264 1.021826 1.294790 0.091 Uiso 1 1 calc R U . . .
H76C_2 H 0.868234 1.087274 1.279005 0.091 Uiso 1 1 calc R U . . .
C77_2 C 0.4217(7) 0.3967(8) 0.7418(9) 0.040(3) Uani 1 1 d . . . . .
C78_2 C 0.4326(9) 0.3236(9) 0.7831(10) 0.051(3) Uani 1 1 d . . . . .
H78A_2 H 0.374527 0.268776 0.744070 0.077 Uiso 1 1 calc R U . . .
H78B_2 H 0.437721 0.355655 0.849856 0.077 Uiso 1 1 calc R U . . .
H78C_2 H 0.492664 0.299709 0.781765 0.077 Uiso 1 1 calc R U . . .
C79_2 C 0.4333(9) 0.3494(9) 0.6451(9) 0.055(3) Uani 1 1 d . . . . .
H79A_2 H 0.376339 0.294756 0.597966 0.083 Uiso 1 1 calc R U . . .
H79B_2 H 0.494497 0.325584 0.654272 0.083 Uiso 1 1 calc R U . . .
H79C_2 H 0.436526 0.397632 0.621397 0.083 Uiso 1 1 calc R U . . .
C80_2 C 0.3150(8) 0.4095(9) 0.7225(11) 0.057(3) Uani 1 1 d . . . . .
H80A_2 H 0.268983 0.345335 0.685291 0.086 Uiso 1 1 calc R U . . .
H80B_2 H 0.299566 0.446696 0.685840 0.086 Uiso 1 1 calc R U . . .
H80C_2 H 0.308349 0.444472 0.784117 0.086 Uiso 1 1 calc R U . . .
Cl1_3 Cl 1.0746(3) 1.1039(4) 1.5106(3) 0.0819(17) Uani 0.855(9) 1 d G U P A 1
Cl2_3 Cl 1.1008(7) 0.9231(3) 1.3765(6) 0.0639(18) Uani 0.855(9) 1 d G U P A 1
C1_3 C 1.1619(4) 1.0370(7) 1.4786(10) 0.075(4) Uani 0.855(9) 1 d G U P A 1
H1A_3 H 1.205872 1.074665 1.464501 0.090 Uiso 0.855(9) 1 calc R U P A 1
H1AB_3 H 1.203562 1.026833 1.533609 0.090 Uiso 0.855(9) 1 calc R U P A 1
Cl1_13 Cl 1.111(5) 0.907(2) 1.380(5) 0.082(10) Uani 0.145(9) 1 d G U P A 2
Cl2_13 Cl 1.176(2) 1.118(3) 1.469(3) 0.114(9) Uani 0.145(9) 1 d G U P A 2
C1_13 C 1.129(8) 1.019(3) 1.481(5) 0.080(8) Uani 0.145(9) 1 d G U P A 2
H1A_13 H 1.064407 1.025270 1.487629 0.096 Uiso 0.145(9) 1 calc R U P A 2
H1AB_13 H 1.175195 1.018478 1.540698 0.096 Uiso 0.145(9) 1 calc R U P A 2
Cl1_4 Cl -0.1773(4) 0.3587(5) -0.4101(6) 0.171(3) Uani 1 1 d G . . . .
Cl2_4 Cl -0.3416(4) 0.4353(5) -0.3681(5) 0.124(2) Uani 1 1 d G . . . .
C1_4 C -0.2378(11) 0.4570(9) -0.3940(18) 0.127(8) Uani 1 1 d G . . . .
H1A_4 H -0.190575 0.517893 -0.340267 0.152 Uiso 1 1 calc R U . . .
H1AB_4 H -0.259555 0.465249 -0.453387 0.152 Uiso 1 1 calc R U . . .
Cl1_5 Cl -0.1205(2) 0.0150(2) -0.3454(2) 0.0653(9) Uani 1 1 d G . . . .
Cl2_5 Cl -0.1924(3) 0.1139(3) -0.4632(4) 0.0968(15) Uani 1 1 d G . . . .
C1_5 C -0.1609(10) 0.0054(5) -0.4635(3) 0.071(4) Uani 1 1 d G . . . .
H1A_5 H -0.107366 -0.007850 -0.487550 0.086 Uiso 1 1 calc R U . . .
H1AB_5 H -0.219357 -0.049715 -0.507591 0.086 Uiso 1 1 calc R U . . .
Cl1_6 Cl 0.2957(3) -0.1749(4) 0.1081(3) 0.1149(19) Uani 1 1 d G . . . .
Cl2_6 Cl 0.2845(4) -0.0003(4) 0.2622(3) 0.1170(19) Uani 1 1 d G . . . .
C1_6 C 0.2309(7) -0.0807(7) 0.1373(4) 0.088(5) Uani 1 1 d G . . . .
H1A_6 H 0.232739 -0.044114 0.100601 0.105 Uiso 1 1 calc R U . . .
H1AB_6 H 0.160571 -0.109759 0.118425 0.105 Uiso 1 1 calc R U . . .
Cl1_7 Cl 0.1832(12) 0.2802(16) 0.4354(12) 0.212(7) Uani 0.712(15) 1 d G U P B 1
Cl2_7 Cl 0.3062(6) 0.2675(9) 0.3262(8) 0.125(3) Uani 0.712(15) 1 d G U P B 1
C1_7 C 0.240(2) 0.3408(13) 0.387(2) 0.132(6) Uani 0.712(15) 1 d G U P B 1
H1A_7 H 0.187893 0.356093 0.341954 0.158 Uiso 0.712(15) 1 calc R U P B 1
H1AB_7 H 0.285379 0.402881 0.440312 0.158 Uiso 0.712(15) 1 calc R U P B 1
Cl1_17 Cl 0.1804(10) 0.2814(14) 0.4340(13) 0.060(4) Uani 0.288(15) 1 d G U P B 2
Cl2_17 Cl 0.3351(15) 0.351(3) 0.387(2) 0.151(8) Uani 0.288(15) 1 d G U P B 2
C1_17 C 0.2059(13) 0.316(7) 0.352(4) 0.132(8) Uani 0.288(15) 1 d G U P B 2
H1A_17 H 0.176547 0.260835 0.286569 0.158 Uiso 0.288(15) 1 calc R U P B 2
H1AB_17 H 0.175140 0.370995 0.350906 0.158 Uiso 0.288(15) 1 calc R U P B 2
Cl1_8 Cl 0.7018(3) 1.1808(3) 0.9129(3) 0.0887(13) Uani 1 1 d G . . . .
Cl2_8 Cl 0.7235(3) 1.3160(4) 0.8355(4) 0.1010(15) Uani 1 1 d G . . . .
C1_8 C 0.7548(9) 1.2102(6) 0.8426(8) 0.072(4) Uani 1 1 d G . . . .
H1A_8 H 0.827850 1.220774 0.872009 0.086 Uiso 1 1 calc R U . . .
H1AB_8 H 0.730274 1.155076 0.776727 0.086 Uiso 1 1 calc R U . . .

loop_
_atom_site_aniso_label
_atom_site_aniso_U_11
_atom_site_aniso_U_22
_atom_site_aniso_U_33
_atom_site_aniso_U_23
_atom_site_aniso_U_13
_atom_site_aniso_U_12
C1_1 0.034(5) 0.043(6) 0.034(5) 0.016(5) 0.013(5) 0.005(5)
C2_1 0.029(5) 0.055(7) 0.042(6) 0.024(6) 0.008(5) 0.009(5)
C3_1 0.032(5) 0.061(8) 0.042(6) 0.019(6) 0.003(5) 0.003(6)
C4_1 0.036(6) 0.036(6) 0.048(6) 0.011(5) 0.013(5) -0.001(5)
C5_1 0.035(5) 0.039(6) 0.045(6) 0.019(5) 0.016(5) 0.010(5)
C6_1 0.045(6) 0.036(6) 0.050(7) 0.020(5) 0.019(6) 0.009(5)
C7_1 0.037(5) 0.038(6) 0.046(6) 0.027(5) 0.014(5) 0.015(5)
C8_1 0.030(5) 0.036(6) 0.044(6) 0.018(5) 0.012(5) 0.008(5)
C9_1 0.029(5) 0.045(7) 0.046(6) 0.025(6) 0.007(5) 0.009(5)
C10_1 0.037(5) 0.029(5) 0.041(6) 0.019(5) 0.017(5) 0.009(5)
C11_1 0.031(5) 0.030(5) 0.037(5) 0.012(5) 0.011(5) 0.005(4)
C12_1 0.029(5) 0.035(6) 0.038(5) 0.017(5) 0.010(5) 0.012(4)
C13_1 0.027(5) 0.034(6) 0.037(5) 0.021(5) 0.010(4) 0.011(4)
C14_1 0.031(5) 0.026(5) 0.040(6) 0.011(4) 0.011(5) 0.003(4)
C15_1 0.023(5) 0.040(6) 0.035(5) 0.015(5) 0.002(5) 0.007(5)
C16_1 0.023(5) 0.029(5) 0.046(6) 0.020(5) 0.006(5) 0.008(4)
C17_1 0.024(5) 0.031(5) 0.047(6) 0.018(5) 0.009(5) 0.004(4)
C18_1 0.032(5) 0.037(6) 0.038(6) 0.018(5) 0.009(5) 0.006(5)
C19_1 0.041(6) 0.031(6) 0.042(6) 0.015(5) 0.017(5) 0.009(5)
C20_1 0.037(5) 0.032(6) 0.056(7) 0.020(5) 0.018(5) 0.013(5)
C21_1 0.039(6) 0.042(7) 0.049(7) 0.021(6) 0.010(6) 0.013(5)
C22_1 0.038(5) 0.043(6) 0.042(6) 0.021(5) 0.020(5) 0.016(5)
C23_1 0.039(6) 0.032(6) 0.047(6) 0.015(5) 0.018(5) 0.008(5)
C24_1 0.044(6) 0.044(7) 0.048(6) 0.020(6) 0.021(6) 0.008(5)
C25_1 0.044(6) 0.042(7) 0.044(6) 0.013(5) 0.018(6) 0.005(5)
C26_1 0.042(6) 0.037(6) 0.061(8) 0.018(6) 0.024(6) 0.002(5)
C27_1 0.058(7) 0.036(6) 0.073(9) 0.027(6) 0.032(7) 0.011(6)
C28_1 0.057(7) 0.040(7) 0.043(6) 0.016(5) 0.021(6) 0.012(6)
C29_1 0.042(6) 0.035(6) 0.045(6) 0.022(5) 0.013(5) 0.008(5)
C30_1 0.041(6) 0.032(6) 0.040(6) 0.012(5) 0.023(5) 0.007(5)
C31_1 0.034(5) 0.030(5) 0.037(5) 0.009(5) 0.015(5) 0.005(4)
C32_1 0.045(6) 0.031(6) 0.037(6) 0.013(5) 0.017(5) 0.004(5)
C33_1 0.033(5) 0.032(6) 0.035(5) 0.016(5) 0.009(5) 0.008(4)
C34_1 0.036(5) 0.027(5) 0.037(5) 0.014(5) 0.011(5) 0.005(4)
C35_1 0.034(5) 0.040(6) 0.044(6) 0.017(5) 0.014(5) 0.006(5)
C36_1 0.040(6) 0.040(6) 0.047(6) 0.015(5) 0.020(6) 0.007(5)
C37_1 0.037(6) 0.062(8) 0.036(6) 0.014(6) 0.012(5) 0.008(6)
C38_1 0.036(6) 0.066(9) 0.052(8) 0.014(7) 0.004(6) -0.006(6)
C39_1 0.047(7) 0.041(7) 0.052(7) 0.006(6) 0.008(6) 0.007(6)
C40_1 0.036(6) 0.034(6) 0.052(7) 0.015(5) 0.014(5) 0.009(5)
C41_1 0.049(6) 0.027(6) 0.062(8) 0.014(6) 0.022(6) 0.009(5)
C42_1 0.046(6) 0.033(6) 0.053(7) 0.016(6) 0.015(6) 0.009(5)
C43_1 0.042(6) 0.034(6) 0.044(6) 0.021(5) 0.017(5) 0.008(5)
C44_1 0.036(5) 0.036(6) 0.048(6) 0.028(5) 0.013(5) 0.013(5)
C45_1 0.030(5) 0.039(6) 0.041(6) 0.022(5) 0.004(5) 0.001(5)
C46_1 0.034(5) 0.033(6) 0.045(6) 0.024(5) 0.017(5) 0.015(5)
C47_1 0.029(5) 0.030(5) 0.043(6) 0.015(5) 0.008(5) -0.001(4)
C48_1 0.034(5) 0.031(6) 0.043(6) 0.014(5) 0.012(5) 0.007(5)
C49_1 0.036(5) 0.038(6) 0.035(6) 0.018(5) 0.002(5) 0.008(5)
C50_1 0.029(5) 0.049(7) 0.037(6) 0.023(5) 0.006(5) 0.006(5)
C51_1 0.034(5) 0.042(6) 0.039(6) 0.019(5) 0.008(5) 0.010(5)
C52_1 0.036(5) 0.036(6) 0.033(5) 0.016(5) 0.011(5) 0.009(5)
C53_1 0.031(5) 0.027(5) 0.038(5) 0.011(5) 0.013(5) 0.006(4)
C54_1 0.027(5) 0.035(6) 0.034(5) 0.012(5) 0.009(4) 0.007(4)
C55_1 0.044(6) 0.035(6) 0.045(6) 0.024(5) 0.017(5) 0.015(5)
C56_1 0.040(6) 0.040(6) 0.032(5) 0.019(5) 0.012(5) 0.011(5)
C57_1 0.026(5) 0.044(6) 0.034(5) 0.009(5) 0.010(5) 0.010(5)
C58_1 0.032(5) 0.044(7) 0.040(6) 0.016(5) 0.013(5) 0.008(5)
C59_1 0.037(6) 0.039(6) 0.042(6) 0.008(5) 0.010(5) -0.005(5)
C60_1 0.038(6) 0.032(6) 0.041(6) 0.009(5) 0.015(5) 0.005(5)
C61_1 0.046(6) 0.039(7) 0.056(7) 0.014(6) 0.021(6) 0.008(5)
C62_1 0.054(7) 0.041(7) 0.064(8) 0.026(6) 0.029(7) 0.016(6)
C63_1 0.039(6) 0.047(7) 0.053(7) 0.021(6) 0.020(6) 0.017(5)
C64_1 0.037(5) 0.037(6) 0.044(6) 0.020(5) 0.021(5) 0.014(5)
C65_1 0.025(5) 0.040(6) 0.048(6) 0.018(5) 0.015(5) 0.008(5)
C66_1 0.029(5) 0.032(6) 0.041(6) 0.016(5) 0.013(5) 0.008(4)
C67_1 0.030(5) 0.034(6) 0.032(5) 0.011(4) 0.014(4) 0.008(4)
C68_1 0.039(5) 0.020(5) 0.044(6) 0.012(4) 0.021(5) 0.013(4)
C69_1 0.029(5) 0.026(5) 0.039(6) 0.011(5) 0.009(5) 0.009(4)
C70_1 0.032(5) 0.034(5) 0.031(5) 0.012(4) 0.016(5) 0.012(4)
C71_1 0.030(5) 0.037(6) 0.032(5) 0.009(5) 0.013(5) 0.004(4)
C72_1 0.040(5) 0.027(5) 0.038(5) 0.013(4) 0.018(5) 0.015(5)
C73_1 0.029(5) 0.035(6) 0.055(7) 0.025(5) 0.014(5) 0.011(5)
C74_1 0.047(6) 0.037(6) 0.069(8) 0.030(6) 0.016(6) 0.010(5)
C75_1 0.028(5) 0.059(8) 0.050(7) 0.026(6) 0.013(5) 0.016(5)
C76_1 0.045(6) 0.043(7) 0.046(6) 0.023(6) 0.012(6) 0.013(5)
C77_1 0.043(6) 0.044(7) 0.050(7) 0.031(6) 0.011(6) 0.013(5)
C78_1 0.053(7) 0.042(7) 0.049(7) 0.025(6) -0.003(6) 0.015(6)
C79_1 0.060(7) 0.056(8) 0.042(6) 0.027(6) 0.015(6) 0.017(6)
C80_1 0.041(6) 0.054(8) 0.073(9) 0.040(7) 0.013(6) 0.018(6)
C1_2 0.030(5) 0.047(7) 0.042(6) 0.022(5) 0.018(5) 0.015(5)
C2_2 0.041(6) 0.046(7) 0.041(6) 0.018(5) 0.017(5) 0.015(5)
C3_2 0.034(5) 0.058(8) 0.046(6) 0.023(6) 0.014(5) 0.019(6)
C4_2 0.039(6) 0.053(8) 0.043(6) 0.018(6) 0.008(5) 0.023(6)
C5_2 0.039(5) 0.038(6) 0.044(6) 0.022(5) 0.023(5) 0.016(5)
C6_2 0.049(6) 0.031(6) 0.046(6) 0.017(5) 0.016(6) 0.010(5)
C7_2 0.046(6) 0.034(6) 0.049(6) 0.019(5) 0.022(6) 0.016(5)
C8_2 0.037(5) 0.038(6) 0.041(6) 0.019(5) 0.014(5) 0.011(5)
C9_2 0.042(6) 0.040(7) 0.051(7) 0.017(6) 0.016(6) 0.008(5)
C10_2 0.032(5) 0.037(6) 0.042(6) 0.015(5) 0.009(5) 0.007(5)
C11_2 0.037(5) 0.030(5) 0.041(6) 0.019(5) 0.016(5) 0.005(5)
C12_2 0.030(5) 0.023(5) 0.042(5) 0.017(4) 0.015(5) 0.011(4)
C13_2 0.033(5) 0.035(6) 0.036(5) 0.017(5) 0.014(5) 0.006(5)
C14_2 0.032(5) 0.033(6) 0.040(6) 0.021(5) 0.011(5) 0.007(4)
C15_2 0.039(6) 0.030(6) 0.039(6) 0.016(5) 0.011(5) 0.002(5)
C16_2 0.034(5) 0.030(5) 0.039(6) 0.018(5) 0.008(5) 0.004(4)
C17_2 0.032(5) 0.029(5) 0.045(6) 0.022(5) 0.009(5) 0.004(4)
C18_2 0.043(6) 0.033(6) 0.044(6) 0.021(5) 0.021(5) 0.016(5)
C19_2 0.032(5) 0.028(5) 0.042(6) 0.015(5) 0.010(5) 0.005(4)
C20_2 0.031(5) 0.042(6) 0.050(6) 0.027(6) 0.011(5) 0.006(5)
C21_2 0.029(5) 0.040(6) 0.047(6) 0.016(5) 0.010(5) -0.006(5)
C22_2 0.027(5) 0.035(6) 0.036(5) 0.011(5) 0.011(4) 0.004(4)
C23_2 0.025(5) 0.045(7) 0.032(5) 0.010(5) 0.006(4) 0.005(5)
C24_2 0.029(5) 0.049(7) 0.036(6) 0.011(5) 0.007(5) 0.010(5)
C25_2 0.030(5) 0.047(7) 0.034(5) 0.015(5) 0.008(5) 0.012(5)
C26_2 0.034(5) 0.047(7) 0.035(6) 0.016(5) 0.009(5) 0.014(5)
C27_2 0.052(7) 0.041(7) 0.054(7) 0.027(6) 0.027(6) 0.027(6)
C28_2 0.037(6) 0.036(6) 0.050(7) 0.019(5) 0.015(6) 0.008(5)
C29_2 0.026(5) 0.034(6) 0.040(6) 0.015(5) 0.012(5) 0.011(4)
C30_2 0.023(4) 0.037(6) 0.033(5) 0.013(5) 0.006(4) 0.007(4)
C31_2 0.029(5) 0.034(6) 0.032(5) 0.014(5) 0.008(4) 0.009(4)
C32_2 0.025(5) 0.031(5) 0.032(5) 0.013(4) 0.006(4) 0.007(4)
C33_2 0.027(5) 0.025(5) 0.038(5) 0.013(4) 0.011(5) 0.010(4)
C34_2 0.030(5) 0.033(5) 0.035(5) 0.016(5) 0.012(5) 0.008(4)
C35_2 0.027(5) 0.052(7) 0.038(6) 0.022(5) 0.011(5) 0.008(5)
C36_2 0.036(6) 0.051(7) 0.039(6) 0.017(5) 0.015(5) 0.015(5)
C37_2 0.029(5) 0.067(9) 0.045(7) 0.018(6) 0.012(5) 0.007(6)
C38_2 0.047(7) 0.095(12) 0.052(8) 0.041(9) 0.007(7) 0.010(8)
C39_2 0.041(6) 0.089(11) 0.058(8) 0.049(8) 0.013(6) 0.021(7)
C40_2 0.041(6) 0.049(7) 0.055(7) 0.028(6) 0.022(6) 0.016(5)
C41_2 0.047(6) 0.053(7) 0.060(7) 0.039(7) 0.027(6) 0.026(6)
C42_2 0.041(6) 0.039(6) 0.054(7) 0.027(6) 0.018(6) 0.006(5)
C43_2 0.039(5) 0.030(5) 0.044(6) 0.017(5) 0.017(5) 0.010(5)
C44_2 0.035(5) 0.037(6) 0.051(6) 0.026(5) 0.017(5) 0.015(5)
C45_2 0.031(5) 0.032(6) 0.049(6) 0.022(5) 0.014(5) 0.015(5)
C46_2 0.031(5) 0.027(5) 0.039(5) 0.018(4) 0.013(5) 0.011(4)
C47_2 0.025(5) 0.036(6) 0.041(6) 0.015(5) 0.013(5) 0.011(4)
C48_2 0.041(6) 0.026(5) 0.050(6) 0.019(5) 0.023(5) 0.011(5)
C49_2 0.032(5) 0.023(5) 0.040(6) 0.013(4) 0.009(5) 0.005(4)
C50_2 0.036(5) 0.027(5) 0.048(6) 0.019(5) 0.015(5) 0.011(5)
C51_2 0.028(5) 0.032(6) 0.036(5) 0.012(5) 0.003(5) 0.007(4)
C52_2 0.026(5) 0.026(5) 0.042(6) 0.016(5) 0.009(5) 0.009(4)
C53_2 0.029(5) 0.032(6) 0.037(5) 0.015(5) 0.015(4) 0.008(4)
C54_2 0.032(5) 0.032(6) 0.040(6) 0.018(5) 0.010(5) 0.006(4)
C55_2 0.032(5) 0.037(6) 0.038(6) 0.010(5) 0.010(5) 0.005(5)
C56_2 0.030(5) 0.037(6) 0.034(5) 0.013(5) 0.009(5) 0.007(4)
C57_2 0.026(5) 0.041(6) 0.040(6) 0.017(5) 0.009(5) 0.001(5)
C58_2 0.031(5) 0.043(7) 0.040(6) 0.016(5) 0.008(5) 0.001(5)
C59_2 0.041(6) 0.051(7) 0.040(6) 0.020(6) 0.015(5) 0.010(5)
C60_2 0.032(5) 0.041(6) 0.045(6) 0.023(5) 0.014(5) 0.011(5)
C61_2 0.041(6) 0.071(9) 0.045(7) 0.041(7) 0.012(6) 0.020(6)
C62_2 0.045(6) 0.045(7) 0.054(7) 0.024(6) 0.018(6) 0.013(6)
C63_2 0.042(6) 0.033(6) 0.050(7) 0.015(5) 0.017(6) 0.009(5)
C64_2 0.044(6) 0.031(6) 0.043(6) 0.015(5) 0.021(5) 0.010(5)
C65_2 0.029(5) 0.042(6) 0.034(5) 0.021(5) 0.012(5) 0.014(5)
C66_2 0.026(5) 0.036(6) 0.039(6) 0.017(5) 0.013(4) 0.009(4)
C67_2 0.030(5) 0.038(6) 0.038(6) 0.019(5) 0.010(5) 0.006(5)
C68_2 0.029(5) 0.029(5) 0.038(6) 0.019(5) 0.006(5) 0.003(4)
C69_2 0.038(5) 0.033(6) 0.039(6) 0.020(5) 0.013(5) 0.011(5)
C70_2 0.040(5) 0.045(6) 0.038(5) 0.026(5) 0.020(5) 0.024(5)
C71_2 0.035(5) 0.028(5) 0.038(5) 0.013(5) 0.014(5) 0.003(4)
C72_2 0.035(5) 0.034(6) 0.044(6) 0.021(5) 0.020(5) 0.013(5)
C73_2 0.037(5) 0.027(6) 0.053(7) 0.019(5) 0.001(6) 0.001(5)
C74_2 0.059(8) 0.044(8) 0.065(9) 0.029(7) -0.005(7) -0.007(6)
C75_2 0.048(7) 0.042(8) 0.100(12) 0.028(8) 0.018(8) 0.001(6)
C76_2 0.066(8) 0.045(7) 0.050(7) 0.016(6) 0.007(7) 0.008(6)
C77_2 0.024(5) 0.032(6) 0.054(7) 0.016(5) 0.007(5) 0.001(4)
C78_2 0.051(7) 0.037(7) 0.063(8) 0.028(6) 0.015(6) 0.003(6)
C79_2 0.053(7) 0.038(7) 0.054(7) 0.012(6) 0.012(6) 0.003(6)
C80_2 0.041(6) 0.039(7) 0.076(9) 0.019(7) 0.015(7) 0.009(6)
Cl1_3 0.080(3) 0.124(4) 0.057(2) 0.048(3) 0.030(2) 0.060(3)
Cl2_3 0.046(4) 0.068(3) 0.073(3) 0.037(3) 0.013(3) 0.008(3)
C1_3 0.057(7) 0.095(8) 0.064(7) 0.027(6) 0.025(6) 0.022(7)
Cl1_13 0.039(10) 0.093(12) 0.079(13) 0.024(12) -0.001(10) 0.032(11)
Cl2_13 0.090(12) 0.110(12) 0.093(12) 0.033(11) -0.006(11) 0.039(11)
C1_13 0.062(10) 0.095(10) 0.069(9) 0.031(9) 0.018(9) 0.029(9)
Cl1_4 0.121(5) 0.123(6) 0.224(9) 0.078(6) 0.019(5) 0.022(4)
Cl2_4 0.103(4) 0.143(5) 0.121(4) 0.068(4) 0.034(3) -0.009(3)
C1_4 0.129(17) 0.13(2) 0.14(2) 0.072(19) 0.067(17) 0.044(16)
Cl1_5 0.0512(17) 0.060(2) 0.068(2) 0.0231(17) 0.0123(16) 0.0094(15)
Cl2_5 0.063(2) 0.085(3) 0.114(4) 0.056(3) -0.009(2) 0.000(2)
C1_5 0.069(9) 0.069(10) 0.068(9) 0.025(8) 0.028(8) 0.011(8)
Cl1_6 0.073(3) 0.163(6) 0.104(4) 0.063(4) 0.031(3) 0.010(3)
Cl2_6 0.072(3) 0.166(6) 0.093(3) 0.052(4) 0.021(3) 0.017(3)
C1_6 0.062(9) 0.111(15) 0.093(13) 0.055(12) 0.025(9) 0.004(9)
Cl1_7 0.175(10) 0.202(11) 0.152(9) 0.029(8) 0.017(8) -0.010(9)
Cl2_7 0.096(5) 0.137(8) 0.170(8) 0.088(7) 0.060(5) 0.047(5)
C1_7 0.109(9) 0.154(10) 0.135(10) 0.070(8) 0.050(8) 0.014(9)
Cl1_17 0.050(6) 0.098(8) 0.080(7) 0.078(6) 0.032(5) 0.033(5)
Cl2_17 0.120(11) 0.167(14) 0.155(13) 0.066(11) 0.055(10) 0.004(11)
C1_17 0.112(10) 0.151(10) 0.135(10) 0.068(9) 0.051(9) 0.012(9)
Cl1_8 0.061(2) 0.107(4) 0.076(3) 0.029(3) 0.019(2) 0.007(2)
Cl2_8 0.066(2) 0.098(4) 0.134(4) 0.047(3) 0.039(3) 0.024(2)
C1_8 0.057(8) 0.067(10) 0.067(9) 0.014(8) 0.019(8) 0.001(7)

loop_
_atom_type_symbol
_atom_type_description
_atom_type_scat_dispersion_real
_atom_type_scat_dispersion_imag
_atom_type_scat_source
C C 0.0181 0.0091 'International Tables Vol C Tables 4.2.6.8 and 6.1.1.4'
H H 0.0000 0.0000 'International Tables Vol C Tables 4.2.6.8 and 6.1.1.4'
Cl Cl 0.3639 0.7018 'International Tables Vol C Tables 4.2.6.8 and 6.1.1.4'

loop_
_exptl_crystal_face_index_h
_exptl_crystal_face_index_k
_exptl_crystal_face_index_l
_exptl_crystal_face_perp_dist
-1 1 -1 0.0413
1 -1 1 0.0570
-1 0 0 0.0581
1 0 0 0.0335
0 0 -1 0.0046
0 0 1 0.0196
1 2 -2 0.0835
-1 -2 2 0.0641
0 -1 1 0.0623
-2 1 1 0.0626

loop_
_geom_angle_atom_site_label_1
_geom_angle_atom_site_label_2
_geom_angle_atom_site_label_3
_geom_angle
_geom_angle_site_symmetry_1
_geom_angle_site_symmetry_3
_geom_angle_publ_flag
C2_1 C1_1 C70_1 120.2(10) . . ?
C1_1 C2_1 C3_1 121.4(10) . . ?
C4_1 C3_1 C2_1 120.6(10) . . ?
C3_1 C4_1 C5_1 119.6(11) . . ?
C70_1 C5_1 C4_1 119.1(10) . . ?
C70_1 C5_1 C6_1 120.0(9) . . ?
C4_1 C5_1 C6_1 120.8(10) . . ?
C7_1 C6_1 C5_1 120.7(10) . . ?
C6_1 C7_1 C8_1 120.3(9) . . ?
C69_1 C8_1 C7_1 121.8(9) . . ?
C69_1 C8_1 C9_1 116.5(9) . . ?
C7_1 C8_1 C9_1 121.6(9) . . ?
C10_1 C9_1 C8_1 122.8(10) . . ?
C9_1 C10_1 C11_1 121.8(11) . . ?
C68_1 C11_1 C10_1 117.1(9) . . ?
C68_1 C11_1 C12_1 119.7(9) . . ?
C10_1 C11_1 C12_1 122.8(9) . . ?
C53_1 C12_1 C11_1 118.1(9) . . ?
C53_1 C12_1 C13_1 117.0(9) . . ?
C11_1 C12_1 C13_1 124.9(9) . . ?
C14_1 C13_1 C71_1 118.9(9) . . ?
C14_1 C13_1 C12_1 122.7(9) . . ?
C71_1 C13_1 C12_1 118.3(8) . . ?
C15_1 C14_1 C13_1 122.6(10) . . ?
C14_1 C15_1 C16_1 118.7(9) . . ?
C14_1 C15_1 C73_1 120.3(9) . . ?
C16_1 C15_1 C73_1 121.1(9) . . ?
C17_1 C16_1 C15_1 122.1(9) . . ?
C16_1 C17_1 C71_1 118.8(9) . . ?
C16_1 C17_1 C18_1 123.1(9) . . ?
C71_1 C17_1 C18_1 117.5(8) . . ?
C47_1 C18_1 C19_1 117.9(9) . . ?
C47_1 C18_1 C17_1 119.4(9) . . ?
C19_1 C18_1 C17_1 122.6(8) . . ?
C20_1 C19_1 C32_1 117.9(9) . . ?
C20_1 C19_1 C18_1 121.9(10) . . ?
C32_1 C19_1 C18_1 119.6(9) . . ?
C21_1 C20_1 C19_1 121.2(10) . . ?
C20_1 C21_1 C22_1 121.5(10) . . ?
C31_1 C22_1 C21_1 119.9(10) . . ?
C31_1 C22_1 C23_1 119.5(10) . . ?
C21_1 C22_1 C23_1 120.6(9) . . ?
C24_1 C23_1 C22_1 122.8(10) . . ?
C23_1 C24_1 C25_1 119.6(10) . . ?
C26_1 C25_1 C30_1 121.4(10) . . ?
C26_1 C25_1 C24_1 120.3(10) . . ?
C30_1 C25_1 C24_1 118.2(10) . . ?
C27_1 C26_1 C25_1 120.6(11) . . ?
C26_1 C27_1 C28_1 119.7(11) . . ?
C29_1 C28_1 C27_1 120.6(11) . . ?
C28_1 C29_1 C30_1 121.2(10) . . ?
C25_1 C30_1 C29_1 116.2(10) . . ?
C25_1 C30_1 C31_1 119.8(9) . . ?
C29_1 C30_1 C31_1 123.7(9) . . ?
C22_1 C31_1 C32_1 118.6(10) . . ?
C22_1 C31_1 C30_1 118.4(9) . . ?
C32_1 C31_1 C30_1 123.0(9) . . ?
C19_1 C32_1 C31_1 118.8(9) . . ?
C19_1 C32_1 C33_1 115.4(9) . . ?
C31_1 C32_1 C33_1 125.8(10) . . ?
C46_1 C33_1 C34_1 119.3(9) . . ?
C46_1 C33_1 C32_1 117.7(10) . . ?
C34_1 C33_1 C32_1 123.0(9) . . ?
C43_1 C34_1 C33_1 118.0(9) . . ?
C43_1 C34_1 C35_1 116.8(10) . . ?
C33_1 C34_1 C35_1 125.2(9) . . ?
C40_1 C35_1 C36_1 118.0(10) . . ?
C40_1 C35_1 C34_1 120.3(10) . . ?
C36_1 C35_1 C34_1 121.6(10) . . ?
C37_1 C36_1 C35_1 121.1(11) . . ?
C36_1 C37_1 C38_1 118.2(11) . . ?
C39_1 C38_1 C37_1 121.3(12) . . ?
C38_1 C39_1 C40_1 121.2(12) . . ?
C35_1 C40_1 C39_1 120.0(10) . . ?
C35_1 C40_1 C41_1 120.5(10) . . ?
C39_1 C40_1 C41_1 119.4(11) . . ?
C42_1 C41_1 C40_1 119.1(11) . . ?
C41_1 C42_1 C43_1 121.0(10) . . ?
C44_1 C43_1 C34_1 119.9(10) . . ?
C44_1 C43_1 C42_1 120.1(10) . . ?
C34_1 C43_1 C42_1 120.0(10) . . ?
C45_1 C44_1 C43_1 119.6(9) . . ?
C44_1 C45_1 C46_1 122.8(10) . . ?
C33_1 C46_1 C45_1 118.1(10) . . ?
C33_1 C46_1 C47_1 119.9(9) . . ?
C45_1 C46_1 C47_1 121.5(9) . . ?
C18_1 C47_1 C48_1 117.5(10) . . ?
C18_1 C47_1 C46_1 115.8(9) . . ?
C48_1 C47_1 C46_1 126.6(9) . . ?
C72_1 C48_1 C49_1 118.0(10) . . ?
C72_1 C48_1 C47_1 119.8(9) . . ?
C49_1 C48_1 C47_1 121.9(10) . . ?
C50_1 C49_1 C48_1 122.4(10) . . ?
C49_1 C50_1 C51_1 117.8(9) . . ?
C49_1 C50_1 C77_1 122.4(10) . . ?
C51_1 C50_1 C77_1 119.7(9) . . ?
C52_1 C51_1 C50_1 123.4(10) . . ?
C51_1 C52_1 C53_1 123.8(10) . . ?
C51_1 C52_1 C72_1 117.5(10) . . ?
C53_1 C52_1 C72_1 118.6(9) . . ?
C12_1 C53_1 C52_1 120.8(9) . . ?
C12_1 C53_1 C54_1 115.9(9) . . ?
C52_1 C53_1 C54_1 123.3(9) . . ?
C67_1 C54_1 C55_1 119.2(10) . . ?
C67_1 C54_1 C53_1 119.5(9) . . ?
C55_1 C54_1 C53_1 120.3(9) . . ?
C56_1 C55_1 C54_1 120.4(10) . . ?
C55_1 C56_1 C57_1 122.8(9) . . ?
C56_1 C57_1 C58_1 122.0(10) . . ?
C56_1 C57_1 C66_1 117.9(10) . . ?
C58_1 C57_1 C66_1 120.0(10) . . ?
C59_1 C58_1 C57_1 121.7(11) . . ?
C58_1 C59_1 C60_1 121.7(11) . . ?
C61_1 C60_1 C65_1 120.4(10) . . ?
C61_1 C60_1 C59_1 121.1(11) . . ?
C65_1 C60_1 C59_1 118.4(10) . . ?
C62_1 C61_1 C60_1 121.6(12) . . ?
C63_1 C62_1 C61_1 117.9(12) . . ?
C62_1 C63_1 C64_1 121.9(11) . . ?
C65_1 C64_1 C63_1 122.0(11) . . ?
C64_1 C65_1 C66_1 124.5(10) . . ?
C64_1 C65_1 C60_1 115.6(10) . . ?
C66_1 C65_1 C60_1 119.5(9) . . ?
C65_1 C66_1 C57_1 117.3(10) . . ?
C65_1 C66_1 C67_1 124.2(9) . . ?
C57_1 C66_1 C67_1 118.5(9) . . ?
C54_1 C67_1 C68_1 117.1(9) . . ?
C54_1 C67_1 C66_1 118.6(9) . . ?
C68_1 C67_1 C66_1 124.4(9) . . ?
C11_1 C68_1 C69_1 119.4(9) . . ?
C11_1 C68_1 C67_1 116.8(9) . . ?
C69_1 C68_1 C67_1 123.7(9) . . ?
C8_1 C69_1 C68_1 119.2(9) . . ?
C8_1 C69_1 C70_1 116.4(9) . . ?
C68_1 C69_1 C70_1 124.1(9) . . ?
C1_1 C70_1 C5_1 119.0(9) . . ?
C1_1 C70_1 C69_1 122.7(9) . . ?
C5_1 C70_1 C69_1 118.0(9) . . ?
C13_1 C71_1 C72_1 122.1(9) . . ?
C13_1 C71_1 C17_1 118.2(9) . . ?
C72_1 C71_1 C17_1 119.7(9) . . ?
C48_1 C72_1 C71_1 120.8(9) . . ?
C48_1 C72_1 C52_1 120.7(9) . . ?
C71_1 C72_1 C52_1 118.5(9) . . ?
C76_1 C73_1 C74_1 108.6(10) . . ?
C76_1 C73_1 C15_1 107.8(9) . . ?
C74_1 C73_1 C15_1 113.5(9) . . ?
C76_1 C73_1 C75_1 110.2(10) . . ?
C74_1 C73_1 C75_1 108.5(9) . . ?
C15_1 C73_1 C75_1 108.2(9) . . ?
C79_1 C77_1 C78_1 109.8(10) . . ?
C79_1 C77_1 C80_1 109.3(11) . . ?
C78_1 C77_1 C80_1 107.3(10) . . ?
C79_1 C77_1 C50_1 108.6(9) . . ?
C78_1 C77_1 C50_1 111.9(9) . . ?
C80_1 C77_1 C50_1 110.0(9) . . ?
C2_2 C1_2 C70_2 119.6(10) . . ?
C1_2 C2_2 C3_2 120.7(11) . . ?
C4_2 C3_2 C2_2 121.4(10) . . ?
C3_2 C4_2 C5_2 119.5(11) . . ?
C70_2 C5_2 C6_2 121.3(10) . . ?
C70_2 C5_2 C4_2 119.4(11) . . ?
C6_2 C5_2 C4_2 119.1(10) . . ?
C7_2 C6_2 C5_2 120.8(10) . . ?
C6_2 C7_2 C8_2 119.7(11) . . ?
C9_2 C8_2 C7_2 119.8(11) . . ?
C9_2 C8_2 C69_2 118.7(10) . . ?
C7_2 C8_2 C69_2 121.4(10) . . ?
C10_2 C9_2 C8_2 119.5(11) . . ?
C9_2 C10_2 C11_2 122.8(10) . . ?
C12_2 C11_2 C10_2 123.3(9) . . ?
C12_2 C11_2 C68_2 119.8(10) . . ?
C10_2 C11_2 C68_2 116.4(9) . . ?
C53_2 C12_2 C11_2 119.5(9) . . ?
C53_2 C12_2 C13_2 117.4(8) . . ?
C11_2 C12_2 C13_2 123.1(9) . . ?
C14_2 C13_2 C71_2 121.5(9) . . ?
C14_2 C13_2 C12_2 119.7(9) . . ?
C71_2 C13_2 C12_2 118.2(9) . . ?
C13_2 C14_2 C15_2 120.2(9) . . ?
C16_2 C15_2 C14_2 117.9(9) . . ?
C16_2 C15_2 C73_2 120.8(9) . . ?
C14_2 C15_2 C73_2 121.3(9) . . ?
C15_2 C16_2 C17_2 123.3(9) . . ?
C16_2 C17_2 C18_2 123.4(9) . . ?
C16_2 C17_2 C71_2 116.5(9) . . ?
C18_2 C17_2 C71_2 119.6(9) . . ?
C47_2 C18_2 C17_2 119.6(9) . . ?
C47_2 C18_2 C19_2 117.3(9) . . ?
C17_2 C18_2 C19_2 122.9(9) . . ?
C32_2 C19_2 C20_2 119.4(9) . . ?
C32_2 C19_2 C18_2 118.3(9) . . ?
C20_2 C19_2 C18_2 121.8(9) . . ?
C21_2 C20_2 C19_2 120.7(10) . . ?
C20_2 C21_2 C22_2 120.7(9) . . ?
C31_2 C22_2 C21_2 120.8(9) . . ?
C31_2 C22_2 C23_2 121.1(10) . . ?
C21_2 C22_2 C23_2 118.1(9) . . ?
C24_2 C23_2 C22_2 118.9(10) . . ?
C23_2 C24_2 C25_2 122.4(10) . . ?
C26_2 C25_2 C24_2 121.9(9) . . ?
C26_2 C25_2 C30_2 118.8(10) . . ?
C24_2 C25_2 C30_2 119.3(10) . . ?
C27_2 C26_2 C25_2 121.9(10) . . ?
C26_2 C27_2 C28_2 119.1(10) . . ?
C29_2 C28_2 C27_2 119.6(10) . . ?
C28_2 C29_2 C30_2 124.0(9) . . ?
C29_2 C30_2 C31_2 125.6(9) . . ?
C29_2 C30_2 C25_2 116.2(9) . . ?
C31_2 C30_2 C25_2 118.1(9) . . ?
C22_2 C31_2 C30_2 118.5(9) . . ?
C22_2 C31_2 C32_2 116.6(9) . . ?
C30_2 C31_2 C32_2 124.9(9) . . ?
C19_2 C32_2 C33_2 117.5(8) . . ?
C19_2 C32_2 C31_2 119.5(8) . . ?
C33_2 C32_2 C31_2 122.9(8) . . ?
C46_2 C33_2 C34_2 119.5(8) . . ?
C46_2 C33_2 C32_2 114.9(8) . . ?
C34_2 C33_2 C32_2 125.5(8) . . ?
C43_2 C34_2 C33_2 119.8(9) . . ?
C43_2 C34_2 C35_2 116.1(9) . . ?
C33_2 C34_2 C35_2 124.0(9) . . ?
C40_2 C35_2 C36_2 118.9(10) . . ?
C40_2 C35_2 C34_2 119.3(10) . . ?
C36_2 C35_2 C34_2 121.4(10) . . ?
C37_2 C36_2 C35_2 119.8(11) . . ?
C36_2 C37_2 C38_2 120.5(12) . . ?
C39_2 C38_2 C37_2 121.5(12) . . ?
C38_2 C39_2 C40_2 120.0(12) . . ?
C35_2 C40_2 C41_2 121.1(10) . . ?
C35_2 C40_2 C39_2 118.8(11) . . ?
C41_2 C40_2 C39_2 119.7(11) . . ?
C42_2 C41_2 C40_2 119.3(10) . . ?
C41_2 C42_2 C43_2 120.8(10) . . ?
C34_2 C43_2 C42_2 121.5(9) . . ?
C34_2 C43_2 C44_2 118.5(9) . . ?
C42_2 C43_2 C44_2 120.0(9) . . ?
C45_2 C44_2 C43_2 120.3(9) . . ?
C44_2 C45_2 C46_2 122.6(9) . . ?
C33_2 C46_2 C45_2 117.2(9) . . ?
C33_2 C46_2 C47_2 119.9(8) . . ?
C45_2 C46_2 C47_2 122.1(8) . . ?
C18_2 C47_2 C46_2 117.8(9) . . ?
C18_2 C47_2 C48_2 118.2(9) . . ?
C46_2 C47_2 C48_2 123.9(9) . . ?
C49_2 C48_2 C72_2 118.5(9) . . ?
C49_2 C48_2 C47_2 122.5(9) . . ?
C72_2 C48_2 C47_2 118.8(9) . . ?
C50_2 C49_2 C48_2 121.8(9) . . ?
C51_2 C50_2 C49_2 118.3(9) . . ?
C51_2 C50_2 C77_2 120.7(9) . . ?
C49_2 C50_2 C77_2 120.9(9) . . ?
C50_2 C51_2 C52_2 123.3(9) . . ?
C51_2 C52_2 C72_2 117.8(9) . . ?
C51_2 C52_2 C53_2 123.2(9) . . ?
C72_2 C52_2 C53_2 118.7(9) . . ?
C12_2 C53_2 C52_2 119.9(9) . . ?
C12_2 C53_2 C54_2 115.5(9) . . ?
C52_2 C53_2 C54_2 124.5(9) . . ?
C67_2 C54_2 C55_2 119.4(9) . . ?
C67_2 C54_2 C53_2 120.3(10) . . ?
C55_2 C54_2 C53_2 119.6(9) . . ?
C56_2 C55_2 C54_2 119.4(10) . . ?
C55_2 C56_2 C57_2 121.4(10) . . ?
C56_2 C57_2 C66_2 120.3(9) . . ?
C56_2 C57_2 C58_2 119.3(10) . . ?
C66_2 C57_2 C58_2 120.5(10) . . ?
C59_2 C58_2 C57_2 120.2(11) . . ?
C58_2 C59_2 C60_2 121.3(10) . . ?
C61_2 C60_2 C65_2 119.7(10) . . ?
C61_2 C60_2 C59_2 121.6(10) . . ?
C65_2 C60_2 C59_2 118.4(10) . . ?
C62_2 C61_2 C60_2 122.3(10) . . ?
C61_2 C62_2 C63_2 119.5(11) . . ?
C64_2 C63_2 C62_2 119.4(11) . . ?
C63_2 C64_2 C65_2 123.7(10) . . ?
C64_2 C65_2 C60_2 114.9(9) . . ?
C64_2 C65_2 C66_2 125.2(9) . . ?
C60_2 C65_2 C66_2 119.7(10) . . ?
C57_2 C66_2 C67_2 118.2(9) . . ?
C57_2 C66_2 C65_2 117.9(9) . . ?
C67_2 C66_2 C65_2 123.9(10) . . ?
C54_2 C67_2 C66_2 119.1(10) . . ?
C54_2 C67_2 C68_2 117.2(9) . . ?
C66_2 C67_2 C68_2 123.7(9) . . ?
C69_2 C68_2 C11_2 119.8(10) . . ?
C69_2 C68_2 C67_2 125.1(9) . . ?
C11_2 C68_2 C67_2 115.1(9) . . ?
C68_2 C69_2 C8_2 119.3(9) . . ?
C68_2 C69_2 C70_2 124.9(10) . . ?
C8_2 C69_2 C70_2 115.8(9) . . ?
C5_2 C70_2 C1_2 119.4(9) . . ?
C5_2 C70_2 C69_2 119.0(10) . . ?
C1_2 C70_2 C69_2 121.3(9) . . ?
C13_2 C71_2 C72_2 121.5(9) . . ?
C13_2 C71_2 C17_2 119.6(9) . . ?
C72_2 C71_2 C17_2 119.0(9) . . ?
C71_2 C72_2 C52_2 119.7(9) . . ?
C71_2 C72_2 C48_2 120.4(9) . . ?
C52_2 C72_2 C48_2 119.9(9) . . ?
C75_2 C73_2 C15_2 110.1(10) . . ?
C75_2 C73_2 C76_2 110.6(11) . . ?
C15_2 C73_2 C76_2 107.8(10) . . ?
C75_2 C73_2 C74_2 107.8(11) . . ?
C15_2 C73_2 C74_2 113.2(9) . . ?
C76_2 C73_2 C74_2 107.3(11) . . ?
C50_2 C77_2 C78_2 113.7(9) . . ?
C50_2 C77_2 C80_2 111.6(9) . . ?
C78_2 C77_2 C80_2 105.5(9) . . ?
C50_2 C77_2 C79_2 109.6(9) . . ?
C78_2 C77_2 C79_2 107.4(10) . . ?
C80_2 C77_2 C79_2 108.9(10) . . ?
Cl2_3 C1_3 Cl1_3 110.8 . . ?
Cl2_13 C1_13 Cl1_13 110.8 . . ?
Cl2_4 C1_4 Cl1_4 110.8 . . ?
Cl2_5 C1_5 Cl1_5 110.8 . . ?
Cl2_6 C1_6 Cl1_6 110.8 . . ?
Cl2_7 C1_7 Cl1_7 110.8 . . ?
Cl2_17 C1_17 Cl1_17 110.8 . . ?
Cl2_8 C1_8 Cl1_8 110.8 . . ?

loop_
_geom_bond_atom_site_label_1
_geom_bond_atom_site_label_2
_geom_bond_distance
_geom_bond_site_symmetry_2
_geom_bond_publ_flag
C1_1 C2_1 1.365(14) . ?
C1_1 C70_1 1.410(14) . ?
C2_1 C3_1 1.380(17) . ?
C3_1 C4_1 1.380(16) . ?
C4_1 C5_1 1.420(15) . ?
C5_1 C70_1 1.420(15) . ?
C5_1 C6_1 1.456(15) . ?
C6_1 C7_1 1.318(15) . ?
C7_1 C8_1 1.427(15) . ?
C8_1 C69_1 1.409(14) . ?
C8_1 C9_1 1.436(15) . ?
C9_1 C10_1 1.308(15) . ?
C10_1 C11_1 1.436(14) . ?
C11_1 C68_1 1.412(14) . ?
C11_1 C12_1 1.442(15) . ?
C12_1 C53_1 1.424(14) . ?
C12_1 C13_1 1.468(14) . ?
C13_1 C14_1 1.388(13) . ?
C13_1 C71_1 1.419(14) . ?
C14_1 C15_1 1.380(14) . ?
C15_1 C16_1 1.383(14) . ?
C15_1 C73_1 1.546(14) . ?
C16_1 C17_1 1.380(14) . ?
C17_1 C71_1 1.453(14) . ?
C17_1 C18_1 1.454(14) . ?
C18_1 C47_1 1.428(14) . ?
C18_1 C19_1 1.444(14) . ?
C19_1 C20_1 1.418(14) . ?
C19_1 C32_1 1.431(14) . ?
C20_1 C21_1 1.355(15) . ?
C21_1 C22_1 1.403(15) . ?
C22_1 C31_1 1.383(14) . ?
C22_1 C23_1 1.426(15) . ?
C23_1 C24_1 1.338(15) . ?
C24_1 C25_1 1.471(16) . ?
C25_1 C26_1 1.400(16) . ?
C25_1 C30_1 1.407(15) . ?
C26_1 C27_1 1.330(16) . ?
C27_1 C28_1 1.414(17) . ?
C28_1 C29_1 1.359(15) . ?
C29_1 C30_1 1.414(15) . ?
C30_1 C31_1 1.473(14) . ?
C31_1 C32_1 1.449(14) . ?
C32_1 C33_1 1.460(14) . ?
C33_1 C46_1 1.401(14) . ?
C33_1 C34_1 1.440(15) . ?
C34_1 C43_1 1.408(14) . ?
C34_1 C35_1 1.462(15) . ?
C35_1 C40_1 1.378(16) . ?
C35_1 C36_1 1.448(15) . ?
C36_1 C37_1 1.388(16) . ?
C37_1 C38_1 1.420(19) . ?
C38_1 C39_1 1.340(18) . ?
C39_1 C40_1 1.420(16) . ?
C40_1 C41_1 1.427(15) . ?
C41_1 C42_1 1.381(16) . ?
C42_1 C43_1 1.423(16) . ?
C43_1 C44_1 1.408(15) . ?
C44_1 C45_1 1.347(15) . ?
C45_1 C46_1 1.407(14) . ?
C46_1 C47_1 1.461(15) . ?
C47_1 C48_1 1.452(14) . ?
C48_1 C72_1 1.406(14) . ?
C48_1 C49_1 1.412(14) . ?
C49_1 C50_1 1.378(15) . ?
C50_1 C51_1 1.408(15) . ?
C50_1 C77_1 1.566(14) . ?
C51_1 C52_1 1.370(14) . ?
C52_1 C53_1 1.429(14) . ?
C52_1 C72_1 1.441(15) . ?
C53_1 C54_1 1.472(14) . ?
C54_1 C67_1 1.416(14) . ?
C54_1 C55_1 1.446(14) . ?
C55_1 C56_1 1.333(16) . ?
C56_1 C57_1 1.413(15) . ?
C57_1 C58_1 1.418(15) . ?
C57_1 C66_1 1.446(15) . ?
C58_1 C59_1 1.321(15) . ?
C59_1 C60_1 1.441(16) . ?
C60_1 C61_1 1.388(15) . ?
C60_1 C65_1 1.441(15) . ?
C61_1 C62_1 1.385(17) . ?
C62_1 C63_1 1.369(18) . ?
C63_1 C64_1 1.387(15) . ?
C64_1 C65_1 1.387(15) . ?
C65_1 C66_1 1.440(15) . ?
C66_1 C67_1 1.446(15) . ?
C67_1 C68_1 1.440(14) . ?
C68_1 C69_1 1.436(14) . ?
C69_1 C70_1 1.471(13) . ?
C71_1 C72_1 1.424(14) . ?
C73_1 C76_1 1.505(17) . ?
C73_1 C74_1 1.508(15) . ?
C73_1 C75_1 1.546(14) . ?
C77_1 C79_1 1.508(17) . ?
C77_1 C78_1 1.514(16) . ?
C77_1 C80_1 1.517(16) . ?
C1_2 C2_2 1.367(14) . ?
C1_2 C70_2 1.437(16) . ?
C2_2 C3_2 1.405(16) . ?
C3_2 C4_2 1.349(18) . ?
C4_2 C5_2 1.447(15) . ?
C5_2 C70_2 1.391(14) . ?
C5_2 C6_2 1.411(15) . ?
C6_2 C7_2 1.353(15) . ?
C7_2 C8_2 1.421(15) . ?
C8_2 C9_2 1.420(15) . ?
C8_2 C69_2 1.426(15) . ?
C9_2 C10_2 1.385(15) . ?
C10_2 C11_2 1.431(15) . ?
C11_2 C12_2 1.416(14) . ?
C11_2 C68_2 1.438(14) . ?
C12_2 C53_2 1.398(14) . ?
C12_2 C13_2 1.503(14) . ?
C13_2 C14_2 1.383(14) . ?
C13_2 C71_2 1.389(14) . ?
C14_2 C15_2 1.428(14) . ?
C15_2 C16_2 1.379(14) . ?
C15_2 C73_2 1.502(15) . ?
C16_2 C17_2 1.419(14) . ?
C17_2 C18_2 1.441(14) . ?
C17_2 C71_2 1.448(14) . ?
C18_2 C47_2 1.394(15) . ?
C18_2 C19_2 1.456(14) . ?
C19_2 C32_2 1.406(13) . ?
C19_2 C20_2 1.418(14) . ?
C20_2 C21_2 1.357(14) . ?
C21_2 C22_2 1.423(14) . ?
C22_2 C31_2 1.405(14) . ?
C22_2 C23_2 1.459(13) . ?
C23_2 C24_2 1.336(16) . ?
C24_2 C25_2 1.423(16) . ?
C25_2 C26_2 1.408(16) . ?
C25_2 C30_2 1.458(13) . ?
C26_2 C27_2 1.363(16) . ?
C27_2 C28_2 1.413(14) . ?
C28_2 C29_2 1.363(14) . ?
C29_2 C30_2 1.381(14) . ?
C30_2 C31_2 1.437(14) . ?
C31_2 C32_2 1.468(13) . ?
C32_2 C33_2 1.464(13) . ?
C33_2 C46_2 1.411(13) . ?
C33_2 C34_2 1.435(14) . ?
C34_2 C43_2 1.392(14) . ?
C34_2 C35_2 1.492(14) . ?
C35_2 C40_2 1.392(15) . ?
C35_2 C36_2 1.437(16) . ?
C36_2 C37_2 1.367(15) . ?
C37_2 C38_2 1.380(19) . ?
C38_2 C39_2 1.36(2) . ?
C39_2 C40_2 1.434(16) . ?
C40_2 C41_2 1.425(17) . ?
C41_2 C42_2 1.375(15) . ?
C42_2 C43_2 1.430(14) . ?
C43_2 C44_2 1.439(14) . ?
C44_2 C45_2 1.334(14) . ?
C45_2 C46_2 1.436(14) . ?
C46_2 C47_2 1.442(14) . ?
C47_2 C48_2 1.482(14) . ?
C48_2 C49_2 1.406(14) . ?
C48_2 C72_2 1.431(14) . ?
C49_2 C50_2 1.397(14) . ?
C50_2 C51_2 1.378(14) . ?
C50_2 C77_2 1.526(14) . ?
C51_2 C52_2 1.404(14) . ?
C52_2 C72_2 1.423(14) . ?
C52_2 C53_2 1.441(13) . ?
C53_2 C54_2 1.470(14) . ?
C54_2 C67_2 1.395(14) . ?
C54_2 C55_2 1.425(15) . ?
C55_2 C56_2 1.371(14) . ?
C56_2 C57_2 1.385(15) . ?
C57_2 C66_2 1.393(15) . ?
C57_2 C58_2 1.442(15) . ?
C58_2 C59_2 1.369(15) . ?
C59_2 C60_2 1.432(16) . ?
C60_2 C61_2 1.383(16) . ?
C60_2 C65_2 1.429(14) . ?
C61_2 C62_2 1.342(18) . ?
C62_2 C63_2 1.387(16) . ?
C63_2 C64_2 1.349(15) . ?
C64_2 C65_2 1.405(15) . ?
C65_2 C66_2 1.461(14) . ?
C66_2 C67_2 1.445(14) . ?
C67_2 C68_2 1.453(15) . ?
C68_2 C69_2 1.417(14) . ?
C69_2 C70_2 1.470(14) . ?
C71_2 C72_2 1.421(14) . ?
C73_2 C75_2 1.499(17) . ?
C73_2 C76_2 1.522(19) . ?
C73_2 C74_2 1.540(16) . ?
C77_2 C78_2 1.533(15) . ?
C77_2 C80_2 1.533(14) . ?
C77_2 C79_2 1.536(18) . ?
Cl1_3 C1_3 1.7772 . ?
Cl2_3 C1_3 1.7653 . ?
Cl1_13 C1_13 1.7772 . ?
Cl2_13 C1_13 1.7652 . ?
Cl1_4 C1_4 1.7772 . ?
Cl2_4 C1_4 1.7653 . ?
Cl1_5 C1_5 1.7772 . ?
Cl2_5 C1_5 1.7652 . ?
Cl1_6 C1_6 1.7772 . ?
Cl2_6 C1_6 1.7653 . ?
Cl1_7 C1_7 1.7772 . ?
Cl2_7 C1_7 1.7653 . ?
Cl1_17 C1_17 1.7772 . ?
Cl2_17 C1_17 1.7653 . ?
Cl1_8 C1_8 1.7772 . ?
Cl2_8 C1_8 1.7653 . ?
